data_7126273
loop_
_publ_author_name
'Shi, Xianghui'
'Hou, Cuiping'
'Zhao, Lanxiao'
'Deng, Peng'
'Cheng, Jianhua'

_publ_section_title
;
 Mononuclear calcium complex as effective catalyst for alkenes
 hydrogenation.
;
_journal_issue 38
_journal_name_full 'Chemical communications (Cambridge, England)'
_journal_page_first 5162
_journal_page_last 5165
_journal_paper_doi 10.1039/d0cc01745k
_journal_volume 56
_journal_year 2020
_chemical_formula_moiety 'C62 H83 B Ca N6'
_chemical_formula_sum 'C62 H83 B Ca N6'
_chemical_formula_weight 963.23
_chemical_name_common '[(TpAd,iPr)Ca(Ph2CCH3)]'
_chemical_properties_physical Air-sensitive,Moisture-sensitive
_space_group_crystal_system triclinic
_space_group_IT_number 2
_space_group_name_Hall '-P 1'
_space_group_name_H-M_alt 'P -1'
_atom_sites_solution_hydrogens mixed
_atom_sites_solution_primary iterative
_atom_sites_solution_secondary iterative
_audit_creation_method SHELXL-2018/3
_audit_update_record
;
2019-11-21 deposited with the CCDC.	2020-03-24 downloaded from the CCDC.
;
_cell_angle_alpha 96.695(2)
_cell_angle_beta 94.947(2)
_cell_angle_gamma 101.734(3)
_cell_formula_units_Z 2
_cell_length_a 11.7488(13)
_cell_length_b 15.0579(15)
_cell_length_c 15.7679(17)
_cell_measurement_reflns_used 1334
_cell_measurement_temperature 193(2)
_cell_measurement_theta_max 26.390
_cell_measurement_theta_min 1.309
_cell_volume 2695.2(5)
_computing_molecular_graphics 'ORTEP-3 for Windows (Farrugia, 2014)'
_computing_publication_material 'WinGX publication routines (Farrugia, 2018/2)'
_computing_structure_refinement 'SHELXL-2018/3 (Sheldrick, 2018)'
_computing_structure_solution 'SUPERFLIP (Palatinus & Chapuis,2007)'
_diffrn_ambient_temperature 193(2)
_diffrn_measured_fraction_theta_full 0.980
_diffrn_measured_fraction_theta_max 0.980
_diffrn_measurement_device_type 'CCD area detector'
_diffrn_measurement_method 'phi and omega scans'
_diffrn_radiation_type MoK\a
_diffrn_radiation_wavelength 0.71073
_diffrn_reflns_av_R_equivalents 0.0495
_diffrn_reflns_av_unetI/netI 0.1209
_diffrn_reflns_Laue_measured_fraction_full 0.980
_diffrn_reflns_Laue_measured_fraction_max 0.980
_diffrn_reflns_limit_h_max 13
_diffrn_reflns_limit_h_min -10
_diffrn_reflns_limit_k_max 17
_diffrn_reflns_limit_k_min -17
_diffrn_reflns_limit_l_max 18
_diffrn_reflns_limit_l_min -18
_diffrn_reflns_number 13974
_diffrn_reflns_point_group_measured_fraction_full 0.980
_diffrn_reflns_point_group_measured_fraction_max 0.980
_diffrn_reflns_theta_full 24.997
_diffrn_reflns_theta_max 24.997
_diffrn_reflns_theta_min 1.776
_exptl_absorpt_coefficient_mu 0.162
_exptl_absorpt_correction_T_max 0.981
_exptl_absorpt_correction_T_min 0.971
_exptl_absorpt_correction_type empirical
_exptl_absorpt_process_details 'Sheldrick, G. M. SADABS, Version 2.10; Bruker AXS, Inc.: Madison, WI 2003.'
_exptl_crystal_colour Red
_exptl_crystal_density_diffrn 1.187
_exptl_crystal_density_method 'not measured'
_exptl_crystal_description Block
_exptl_crystal_F_000 1044
_exptl_crystal_recrystallization_method 'Re-crystallisation from solvent: Hexane'
_exptl_crystal_size_max 0.230
_exptl_crystal_size_mid 0.150
_exptl_crystal_size_min 0.120
_refine_diff_density_max 0.242
_refine_diff_density_min -0.279
_refine_diff_density_rms 0.055
_refine_ls_extinction_method none
_refine_ls_goodness_of_fit_ref 0.983
_refine_ls_hydrogen_treatment mixed
_refine_ls_matrix_type full
_refine_ls_number_parameters 636
_refine_ls_number_reflns 9305
_refine_ls_number_restraints 0
_refine_ls_restrained_S_all 0.983
_refine_ls_R_factor_all 0.1296
_refine_ls_R_factor_gt 0.0675
_refine_ls_shift/su_max 0.000
_refine_ls_shift/su_mean 0.000
_refine_ls_structure_factor_coef Fsqd
_refine_ls_weighting_details 'w=1/[\s^2^(Fo^2^)+(0.0490P)^2^] where P=(Fo^2^+2Fc^2^)/3'
_refine_ls_weighting_scheme calc
_refine_ls_wR_factor_gt 0.1195
_refine_ls_wR_factor_ref 0.1489
_reflns_Friedel_coverage 0.000
_reflns_number_gt 5336
_reflns_number_total 9305
_reflns_threshold_expression 'I > 2\s(I)'
_cod_data_source_file d0cc01745k2.cif
_cod_data_source_block D004
_cod_depositor_comments 'Adding full bibliography for 7126271--7126274.cif.'
_cod_database_code 7126273
_shelx_shelxl_version_number 2018/3
_shelx_space_group_comment
;
The symmetry employed for this shelxl refinement is uniquely defined
by the following loop, which should always be used as a source of
symmetry information in preference to the above space-group names.
They are only intended as comments.
;
_shelx_estimated_absorpt_t_min 0.964
_shelx_estimated_absorpt_t_max 0.981

loop_
_space_group_symop_operation_xyz
'x, y, z'
'-x, -y, -z'

loop_
_atom_site_label
_atom_site_type_symbol
_atom_site_fract_x
_atom_site_fract_y
_atom_site_fract_z
_atom_site_U_iso_or_equiv
_atom_site_adp_type
_atom_site_occupancy
_atom_site_site_symmetry_order
_atom_site_calc_flag
_atom_site_refinement_flags_posn
_atom_site_refinement_flags_adp
_atom_site_refinement_flags_occupancy
_atom_site_disorder_assembly
_atom_site_disorder_group
C1 C 0.7465(3) 0.4205(3) 0.4326(2) 0.0408(10) Uani 1 1 d . . . . .
H1A H 0.789285 0.406683 0.383752 0.061 Uiso 1 1 calc R U . . .
H1B H 0.776584 0.395408 0.482384 0.061 Uiso 1 1 calc R U . . .
H1C H 0.757110 0.487035 0.446641 0.061 Uiso 1 1 calc R U . . .
C2 C 0.6163(3) 0.3775(2) 0.4091(2) 0.0306(9) Uani 1 1 d . . . . .
C3 C 0.5549(3) 0.4078(2) 0.3407(2) 0.0298(9) Uani 1 1 d . . . . .
C4 C 0.6153(4) 0.4614(2) 0.2818(2) 0.0374(10) Uani 1 1 d . . . . .
H4 H 0.698328 0.478726 0.290181 0.045 Uiso 1 1 calc R U . . .
C5 C 0.5553(4) 0.4885(3) 0.2129(3) 0.0475(12) Uani 1 1 d . . . . .
H5 H 0.598501 0.525441 0.176670 0.057 Uiso 1 1 calc R U . . .
C6 C 0.4366(4) 0.4640(3) 0.1954(3) 0.0531(12) Uani 1 1 d . . . . .
H6 H 0.396956 0.484309 0.148796 0.064 Uiso 1 1 calc R U . . .
C7 C 0.3753(4) 0.4082(3) 0.2484(3) 0.0467(11) Uani 1 1 d . . . . .
H7 H 0.292720 0.388749 0.236581 0.056 Uiso 1 1 calc R U . . .
C8 C 0.4322(4) 0.3806(2) 0.3174(2) 0.0378(10) Uani 1 1 d . . . . .
H8 H 0.387204 0.341445 0.351040 0.045 Uiso 1 1 calc R U . . .
C9 C 0.5582(3) 0.3412(2) 0.4822(2) 0.0294(9) Uani 1 1 d . . . . .
C10 C 0.6019(3) 0.2773(3) 0.5260(2) 0.0395(10) Uani 1 1 d . . . . .
H10 H 0.665864 0.254275 0.506255 0.047 Uiso 1 1 calc R U . . .
C11 C 0.5541(4) 0.2468(3) 0.5974(3) 0.0482(11) Uani 1 1 d . . . . .
H11 H 0.585633 0.203543 0.626013 0.058 Uiso 1 1 calc R U . . .
C12 C 0.4610(4) 0.2789(3) 0.6270(2) 0.0493(12) Uani 1 1 d . . . . .
H12 H 0.428005 0.257926 0.675880 0.059 Uiso 1 1 calc R U . . .
C13 C 0.4164(4) 0.3415(3) 0.5851(3) 0.0456(11) Uani 1 1 d . . . . .
H13 H 0.351769 0.363417 0.604918 0.055 Uiso 1 1 calc R U . . .
C14 C 0.4646(3) 0.3729(2) 0.5142(2) 0.0360(10) Uani 1 1 d . . . . .
H14 H 0.433226 0.416993 0.486818 0.043 Uiso 1 1 calc R U . . .
C20 C 0.9146(4) 0.2230(3) 0.4820(2) 0.0452(11) Uani 1 1 d . . . . .
H20A H 0.938319 0.184294 0.523123 0.068 Uiso 1 1 calc R U . . .
H20B H 0.899252 0.278720 0.513282 0.068 Uiso 1 1 calc R U . . .
H20C H 0.843528 0.189426 0.445646 0.068 Uiso 1 1 calc R U . . .
C21 C 1.1276(3) 0.2936(3) 0.4806(2) 0.0405(10) Uani 1 1 d . . . . .
H21A H 1.145691 0.253340 0.522026 0.061 Uiso 1 1 calc R U . . .
H21B H 1.190355 0.303991 0.443468 0.061 Uiso 1 1 calc R U . . .
H21C H 1.120705 0.352294 0.511504 0.061 Uiso 1 1 calc R U . . .
C22 C 1.0125(3) 0.2488(2) 0.4259(2) 0.0311(9) Uani 1 1 d . . . . .
H22 H 1.023667 0.190794 0.393163 0.037 Uiso 1 1 calc R U . . .
C23 C 0.9814(3) 0.3082(2) 0.3615(2) 0.0259(8) Uani 1 1 d . . . . .
C24 C 1.0275(3) 0.3976(2) 0.3549(2) 0.0303(9) Uani 1 1 d . . . . .
H24 H 1.089949 0.437663 0.391672 0.036 Uiso 1 1 calc R U . . .
C25 C 0.9643(3) 0.4188(2) 0.2828(2) 0.0279(9) Uani 1 1 d . . . . .
C26 C 0.9856(3) 0.5066(2) 0.2433(2) 0.0319(9) Uani 1 1 d . . . . .
C27 C 0.9707(4) 0.5873(2) 0.3072(2) 0.0418(11) Uani 1 1 d . . . . .
H27A H 1.025222 0.593283 0.360048 0.050 Uiso 1 1 calc R U . . .
H27B H 0.889889 0.575888 0.323142 0.050 Uiso 1 1 calc R U . . .
C28 C 0.9028(4) 0.4995(2) 0.1613(2) 0.0379(10) Uani 1 1 d . . . . .
H28A H 0.820801 0.487781 0.174893 0.045 Uiso 1 1 calc R U . . .
H28B H 0.911811 0.447627 0.119555 0.045 Uiso 1 1 calc R U . . .
C29 C 1.1122(4) 0.5264(2) 0.2206(3) 0.0456(11) Uani 1 1 d . . . . .
H29A H 1.166903 0.531440 0.273228 0.055 Uiso 1 1 calc R U . . .
H29B H 1.123798 0.474990 0.179453 0.055 Uiso 1 1 calc R U . . .
C30 C 1.1388(4) 0.6145(3) 0.1814(3) 0.0611(14) Uani 1 1 d . . . . .
H30 H 1.221475 0.626359 0.167266 0.073 Uiso 1 1 calc R U . . .
C31 C 1.1218(5) 0.6939(3) 0.2454(3) 0.0730(16) Uani 1 1 d . . . . .
H31A H 1.175823 0.699972 0.298573 0.088 Uiso 1 1 calc R U . . .
H31B H 1.139998 0.751766 0.220422 0.088 Uiso 1 1 calc R U . . .
C32 C 0.9957(5) 0.6764(3) 0.2669(3) 0.0579(14) Uani 1 1 d . . . . .
H32 H 0.985002 0.728429 0.308722 0.069 Uiso 1 1 calc R U . . .
C33 C 0.9125(5) 0.6671(3) 0.1861(3) 0.0626(14) Uani 1 1 d . . . . .
H33A H 0.926879 0.725048 0.160886 0.075 Uiso 1 1 calc R U . . .
H33B H 0.830775 0.654580 0.200219 0.075 Uiso 1 1 calc R U . . .
C34 C 0.9302(4) 0.5892(3) 0.1213(3) 0.0496(12) Uani 1 1 d . . . . .
H34 H 0.875758 0.583826 0.067746 0.060 Uiso 1 1 calc R U . . .
C35 C 1.0556(4) 0.6063(3) 0.0996(3) 0.0618(14) Uani 1 1 d . . . . .
H35A H 1.073364 0.663436 0.073315 0.074 Uiso 1 1 calc R U . . .
H35B H 1.065987 0.555121 0.057632 0.074 Uiso 1 1 calc R U . . .
C40 C 0.8674(4) -0.0815(3) 0.3830(3) 0.0621(14) Uani 1 1 d . . . . .
H40A H 0.936500 -0.108684 0.383760 0.093 Uiso 1 1 calc R U . . .
H40B H 0.865336 -0.048187 0.439869 0.093 Uiso 1 1 calc R U . . .
H40C H 0.796632 -0.130050 0.368208 0.093 Uiso 1 1 calc R U . . .
C41 C 0.8854(3) -0.0652(3) 0.2284(2) 0.0430(11) Uani 1 1 d . . . . .
H41A H 0.954408 -0.092293 0.232487 0.065 Uiso 1 1 calc R U . . .
H41B H 0.815343 -0.113629 0.209535 0.065 Uiso 1 1 calc R U . . .
H41C H 0.893981 -0.021459 0.186739 0.065 Uiso 1 1 calc R U . . .
C42 C 0.8735(3) -0.0156(2) 0.3164(2) 0.0278(9) Uani 1 1 d . . . . .
H42 H 0.944901 0.034350 0.333734 0.033 Uiso 1 1 calc R U . . .
C43 C 0.7681(3) 0.0276(2) 0.3136(2) 0.0238(8) Uani 1 1 d . . . . .
C44 C 0.6560(3) -0.0059(2) 0.3318(2) 0.0268(9) Uani 1 1 d . . . . .
H44 H 0.626985 -0.063874 0.349047 0.032 Uiso 1 1 calc R U . . .
C45 C 0.5933(3) 0.0624(2) 0.3196(2) 0.0235(8) Uani 1 1 d . . . . .
C46 C 0.4643(3) 0.0568(2) 0.3224(2) 0.0231(8) Uani 1 1 d . . . . .
C47 C 0.3954(3) -0.0192(2) 0.2523(2) 0.0317(9) Uani 1 1 d . . . . .
H47A H 0.416704 -0.004747 0.195257 0.038 Uiso 1 1 calc R U . . .
H47B H 0.416531 -0.078058 0.261200 0.038 Uiso 1 1 calc R U . . .
C48 C 0.4280(3) 0.1469(2) 0.3075(2) 0.0303(9) Uani 1 1 d . . . . .
H48A H 0.470627 0.196818 0.352419 0.036 Uiso 1 1 calc R U . . .
H48B H 0.449060 0.163179 0.250939 0.036 Uiso 1 1 calc R U . . .
C49 C 0.4283(3) 0.0323(2) 0.4097(2) 0.0302(9) Uani 1 1 d . . . . .
H49A H 0.450789 -0.025691 0.420319 0.036 Uiso 1 1 calc R U . . .
H49B H 0.470223 0.081000 0.455997 0.036 Uiso 1 1 calc R U . . .
C50 C 0.2961(3) 0.0217(3) 0.4116(2) 0.0375(10) Uani 1 1 d . . . . .
H50 H 0.274542 0.005647 0.468796 0.045 Uiso 1 1 calc R U . . .
C51 C 0.2310(3) -0.0538(3) 0.3409(2) 0.0409(10) Uani 1 1 d . . . . .
H51A H 0.145541 -0.061115 0.342386 0.049 Uiso 1 1 calc R U . . .
H51B H 0.252129 -0.112591 0.350071 0.049 Uiso 1 1 calc R U . . .
C52 C 0.2636(3) -0.0287(3) 0.2539(2) 0.0366(10) Uani 1 1 d . . . . .
H52 H 0.221066 -0.078266 0.207517 0.044 Uiso 1 1 calc R U . . .
C53 C 0.2295(3) 0.0611(2) 0.2392(2) 0.0387(10) Uani 1 1 d . . . . .
H53A H 0.144150 0.054767 0.240254 0.046 Uiso 1 1 calc R U . . .
H53B H 0.249525 0.076952 0.182362 0.046 Uiso 1 1 calc R U . . .
C54 C 0.2954(3) 0.1367(3) 0.3100(3) 0.0391(10) Uani 1 1 d . . . . .
H54 H 0.273308 0.195791 0.300618 0.047 Uiso 1 1 calc R U . . .
C55 C 0.2641(3) 0.1128(3) 0.3973(2) 0.0405(10) Uani 1 1 d . . . . .
H55A H 0.179299 0.108086 0.400160 0.049 Uiso 1 1 calc R U . . .
H55B H 0.307236 0.161785 0.443015 0.049 Uiso 1 1 calc R U . . .
C60 C 1.0785(3) 0.2319(3) 0.1124(3) 0.0476(11) Uani 1 1 d . . . . .
H60A H 1.156225 0.218281 0.109226 0.071 Uiso 1 1 calc R U . . .
H60B H 1.070583 0.281476 0.078777 0.071 Uiso 1 1 calc R U . . .
H60C H 1.068603 0.250673 0.172502 0.071 Uiso 1 1 calc R U . . .
C61 C 1.0023(4) 0.1124(3) -0.0160(2) 0.0453(11) Uani 1 1 d . . . . .
H61A H 1.081347 0.100936 -0.017443 0.068 Uiso 1 1 calc R U . . .
H61B H 0.944637 0.055473 -0.036793 0.068 Uiso 1 1 calc R U . . .
H61C H 0.991951 0.158846 -0.052903 0.068 Uiso 1 1 calc R U . . .
C62 C 0.9851(3) 0.1465(3) 0.0763(2) 0.0341(9) Uani 1 1 d . . . . .
H62 H 0.993366 0.097302 0.112415 0.041 Uiso 1 1 calc R U . . .
C63 C 0.8648(3) 0.1644(2) 0.0801(2) 0.0260(8) Uani 1 1 d . . . . .
C64 C 0.7879(3) 0.1783(2) 0.0148(2) 0.0307(9) Uani 1 1 d . . . . .
H64 H 0.797276 0.173258 -0.044677 0.037 Uiso 1 1 calc R U . . .
C65 C 0.6932(3) 0.2013(2) 0.0532(2) 0.0253(8) Uani 1 1 d . . . . .
C66 C 0.5829(3) 0.2205(2) 0.0105(2) 0.0252(8) Uani 1 1 d . . . . .
C67 C 0.6120(3) 0.2873(3) -0.0550(2) 0.0374(10) Uani 1 1 d . . . . .
H67A H 0.660092 0.346132 -0.024944 0.045 Uiso 1 1 calc R U . . .
H67B H 0.658373 0.261776 -0.097419 0.045 Uiso 1 1 calc R U . . .
C68 C 0.5074(3) 0.1306(2) -0.0386(2) 0.0359(10) Uani 1 1 d . . . . .
H68A H 0.552788 0.103868 -0.081031 0.043 Uiso 1 1 calc R U . . .
H68B H 0.486841 0.086286 0.002213 0.043 Uiso 1 1 calc R U . . .
C69 C 0.5100(3) 0.2607(3) 0.0744(2) 0.0362(10) Uani 1 1 d . . . . .
H69A H 0.557011 0.318780 0.106570 0.043 Uiso 1 1 calc R U . . .
H69B H 0.488664 0.217572 0.116145 0.043 Uiso 1 1 calc R U . . .
C70 C 0.3984(3) 0.2786(3) 0.0281(2) 0.0389(10) Uani 1 1 d . . . . .
H70 H 0.351993 0.305097 0.070847 0.047 Uiso 1 1 calc R U . . .
C71 C 0.4317(4) 0.3452(3) -0.0359(3) 0.0468(11) Uani 1 1 d . . . . .
H71A H 0.360112 0.358119 -0.065182 0.056 Uiso 1 1 calc R U . . .
H71B H 0.479815 0.403591 -0.005102 0.056 Uiso 1 1 calc R U . . .
C72 C 0.5002(4) 0.3044(3) -0.1019(2) 0.0424(11) Uani 1 1 d . . . . .
H72 H 0.520986 0.347887 -0.144231 0.051 Uiso 1 1 calc R U . . .
C73 C 0.4285(4) 0.2135(3) -0.1485(2) 0.0437(11) Uani 1 1 d . . . . .
H73A H 0.356544 0.223521 -0.179856 0.052 Uiso 1 1 calc R U . . .
H73B H 0.474407 0.187397 -0.190894 0.052 Uiso 1 1 calc R U . . .
C74 C 0.3959(4) 0.1468(3) -0.0849(2) 0.0409(10) Uani 1 1 d . . . . .
H74 H 0.347898 0.087527 -0.115997 0.049 Uiso 1 1 calc R U . . .
C75 C 0.3265(3) 0.1880(3) -0.0198(2) 0.0448(11) Uani 1 1 d . . . . .
H75A H 0.304667 0.144796 0.021844 0.054 Uiso 1 1 calc R U . . .
H75B H 0.253607 0.198264 -0.049614 0.054 Uiso 1 1 calc R U . . .
B1 B 0.8638(4) 0.1738(3) 0.2476(2) 0.0223(9) Uani 1 1 d . . . . .
N1 N 0.8930(2) 0.27531(18) 0.29545(17) 0.0241(7) Uani 1 1 d . . . . .
N2 N 0.8826(3) 0.34578(19) 0.24640(17) 0.0282(7) Uani 1 1 d . . . . .
N3 N 0.7720(2) 0.11310(18) 0.29217(16) 0.0234(7) Uani 1 1 d . . . . .
N4 N 0.6635(2) 0.13514(18) 0.29698(17) 0.0251(7) Uani 1 1 d . . . . .
N5 N 0.8150(2) 0.17572(18) 0.15392(17) 0.0249(7) Uani 1 1 d . . . . .
N6 N 0.7088(2) 0.20019(18) 0.13757(17) 0.0246(7) Uani 1 1 d . . . . .
Ca1 Ca 0.66879(7) 0.28920(5) 0.26533(4) 0.0263(2) Uani 1 1 d . . . . .
H1B1 H 0.944(2) 0.1463(17) 0.2486(16) 0.012(7) Uiso 1 1 d . . . . .

loop_
_atom_site_aniso_label
_atom_site_aniso_U_11
_atom_site_aniso_U_22
_atom_site_aniso_U_33
_atom_site_aniso_U_23
_atom_site_aniso_U_13
_atom_site_aniso_U_12
C1 0.040(3) 0.041(2) 0.041(2) 0.001(2) 0.008(2) 0.009(2)
C2 0.032(2) 0.031(2) 0.030(2) 0.0029(18) 0.0063(18) 0.0107(18)
C3 0.039(3) 0.021(2) 0.032(2) -0.0042(17) 0.0073(18) 0.0161(18)
C4 0.048(3) 0.027(2) 0.043(2) 0.0060(19) 0.015(2) 0.019(2)
C5 0.072(4) 0.037(3) 0.043(3) 0.012(2) 0.013(2) 0.026(2)
C6 0.067(4) 0.046(3) 0.051(3) 0.009(2) -0.007(3) 0.029(3)
C7 0.050(3) 0.043(3) 0.048(3) 0.004(2) -0.005(2) 0.017(2)
C8 0.040(3) 0.031(2) 0.045(3) 0.0026(19) 0.004(2) 0.014(2)
C9 0.028(2) 0.029(2) 0.029(2) -0.0009(17) 0.0012(17) 0.0036(18)
C10 0.040(3) 0.042(2) 0.039(2) 0.007(2) 0.005(2) 0.013(2)
C11 0.058(3) 0.049(3) 0.040(3) 0.012(2) 0.001(2) 0.015(2)
C12 0.061(3) 0.053(3) 0.032(2) 0.006(2) 0.012(2) 0.005(2)
C13 0.046(3) 0.047(3) 0.045(3) 0.001(2) 0.017(2) 0.010(2)
C14 0.042(3) 0.031(2) 0.035(2) -0.0005(19) 0.006(2) 0.011(2)
C20 0.052(3) 0.050(3) 0.032(2) 0.010(2) 0.000(2) 0.008(2)
C21 0.039(3) 0.042(2) 0.041(2) 0.007(2) -0.006(2) 0.012(2)
C22 0.037(2) 0.031(2) 0.025(2) 0.0003(17) -0.0123(18) 0.0144(19)
C23 0.025(2) 0.030(2) 0.024(2) -0.0009(17) -0.0013(16) 0.0107(18)
C24 0.028(2) 0.024(2) 0.034(2) -0.0004(17) -0.0043(18) 0.0004(17)
C25 0.028(2) 0.028(2) 0.029(2) 0.0038(17) 0.0053(17) 0.0085(18)
C26 0.040(3) 0.020(2) 0.033(2) 0.0058(17) 0.0070(19) -0.0032(18)
C27 0.062(3) 0.026(2) 0.037(2) 0.0021(19) 0.004(2) 0.011(2)
C28 0.047(3) 0.028(2) 0.038(2) 0.0100(19) 0.006(2) 0.005(2)
C29 0.046(3) 0.032(2) 0.055(3) 0.011(2) 0.013(2) -0.005(2)
C30 0.066(4) 0.046(3) 0.067(3) 0.022(3) 0.019(3) -0.010(3)
C31 0.103(5) 0.026(3) 0.074(4) 0.017(3) -0.009(3) -0.020(3)
C32 0.098(4) 0.025(2) 0.048(3) 0.003(2) 0.004(3) 0.010(3)
C33 0.097(4) 0.033(3) 0.065(3) 0.019(2) 0.008(3) 0.023(3)
C34 0.079(4) 0.032(2) 0.034(2) 0.009(2) -0.004(2) 0.005(2)
C35 0.088(4) 0.042(3) 0.055(3) 0.019(2) 0.026(3) 0.001(3)
C40 0.056(3) 0.083(3) 0.075(3) 0.054(3) 0.030(3) 0.047(3)
C41 0.035(3) 0.041(2) 0.052(3) -0.006(2) -0.001(2) 0.015(2)
C42 0.026(2) 0.023(2) 0.037(2) 0.0081(17) 0.0058(17) 0.0084(17)
C43 0.024(2) 0.0214(19) 0.026(2) 0.0048(16) 0.0018(16) 0.0060(16)
C44 0.025(2) 0.0190(19) 0.038(2) 0.0124(17) 0.0090(17) 0.0001(16)
C45 0.024(2) 0.0196(19) 0.027(2) 0.0055(16) 0.0069(16) 0.0024(16)
C46 0.021(2) 0.0234(19) 0.026(2) 0.0025(16) 0.0028(16) 0.0080(16)
C47 0.032(2) 0.034(2) 0.029(2) 0.0028(18) 0.0051(18) 0.0090(19)
C48 0.024(2) 0.032(2) 0.036(2) 0.0105(18) -0.0016(17) 0.0051(17)
C49 0.033(2) 0.031(2) 0.028(2) 0.0063(17) 0.0041(17) 0.0091(18)
C50 0.031(2) 0.052(3) 0.036(2) 0.016(2) 0.0163(19) 0.013(2)
C51 0.028(2) 0.036(2) 0.060(3) 0.010(2) 0.009(2) 0.0042(19)
C52 0.030(2) 0.034(2) 0.038(2) -0.0057(19) -0.0056(19) 0.0003(19)
C53 0.024(2) 0.044(2) 0.048(3) 0.016(2) -0.0049(19) 0.0038(19)
C54 0.033(3) 0.033(2) 0.058(3) 0.014(2) 0.004(2) 0.016(2)
C55 0.025(2) 0.043(3) 0.053(3) -0.004(2) 0.011(2) 0.009(2)
C60 0.031(3) 0.052(3) 0.060(3) 0.005(2) 0.012(2) 0.006(2)
C61 0.048(3) 0.056(3) 0.041(2) 0.008(2) 0.020(2) 0.023(2)
C62 0.034(2) 0.040(2) 0.033(2) 0.0071(19) 0.0128(18) 0.017(2)
C63 0.028(2) 0.026(2) 0.026(2) 0.0047(17) 0.0071(17) 0.0084(17)
C64 0.034(2) 0.036(2) 0.025(2) 0.0078(18) 0.0075(17) 0.0096(19)
C65 0.027(2) 0.023(2) 0.025(2) 0.0045(16) 0.0007(17) 0.0033(17)
C66 0.026(2) 0.029(2) 0.0216(19) 0.0044(17) 0.0003(16) 0.0079(17)
C67 0.035(2) 0.043(2) 0.037(2) 0.014(2) 0.0035(19) 0.010(2)
C68 0.034(2) 0.040(2) 0.034(2) 0.0038(19) -0.0019(19) 0.011(2)
C69 0.034(2) 0.046(3) 0.029(2) 0.0038(19) -0.0002(18) 0.012(2)
C70 0.039(3) 0.051(3) 0.031(2) 0.005(2) 0.0042(19) 0.020(2)
C71 0.046(3) 0.043(3) 0.055(3) 0.007(2) -0.009(2) 0.023(2)
C72 0.042(3) 0.050(3) 0.044(3) 0.027(2) 0.008(2) 0.019(2)
C73 0.045(3) 0.058(3) 0.029(2) 0.008(2) 0.001(2) 0.013(2)
C74 0.041(3) 0.041(2) 0.037(2) -0.001(2) -0.008(2) 0.009(2)
C75 0.031(3) 0.068(3) 0.041(2) 0.022(2) 0.002(2) 0.015(2)
B1 0.024(2) 0.021(2) 0.023(2) 0.0059(18) 0.0008(18) 0.0035(19)
N1 0.0262(18) 0.0213(16) 0.0241(16) 0.0057(13) -0.0011(13) 0.0038(14)
N2 0.0323(19) 0.0232(17) 0.0303(18) 0.0068(14) 0.0043(14) 0.0069(15)
N3 0.0239(18) 0.0226(16) 0.0250(16) 0.0017(13) 0.0032(13) 0.0089(14)
N4 0.0206(17) 0.0274(17) 0.0294(17) 0.0032(14) 0.0040(13) 0.0099(14)
N5 0.0219(17) 0.0279(17) 0.0269(17) 0.0030(14) 0.0016(13) 0.0106(14)
N6 0.0216(18) 0.0283(17) 0.0259(17) 0.0049(14) 0.0022(13) 0.0097(14)
Ca1 0.0293(5) 0.0251(4) 0.0269(4) 0.0036(3) 0.0047(3) 0.0105(3)

loop_
_atom_type_symbol
_atom_type_description
_atom_type_scat_dispersion_real
_atom_type_scat_dispersion_imag
_atom_type_scat_source
C C 0.0033 0.0016 'International Tables Vol C Tables 4.2.6.8 and 6.1.1.4'
H H 0.0000 0.0000 'International Tables Vol C Tables 4.2.6.8 and 6.1.1.4'
B B 0.0013 0.0007 'International Tables Vol C Tables 4.2.6.8 and 6.1.1.4'
N N 0.0061 0.0033 'International Tables Vol C Tables 4.2.6.8 and 6.1.1.4'
Ca Ca 0.2262 0.3064 'International Tables Vol C Tables 4.2.6.8 and 6.1.1.4'

loop_
_geom_angle_atom_site_label_1
_geom_angle_atom_site_label_2
_geom_angle_atom_site_label_3
_geom_angle
_geom_angle_site_symmetry_1
_geom_angle_site_symmetry_3
_geom_angle_publ_flag
C2 C1 H1A 109.5 . . ?
C2 C1 H1B 109.5 . . ?
H1A C1 H1B 109.5 . . ?
C2 C1 H1C 109.5 . . ?
H1A C1 H1C 109.5 . . ?
H1B C1 H1C 109.5 . . ?
C3 C2 C9 122.6(3) . . ?
C3 C2 C1 118.3(3) . . ?
C9 C2 C1 113.3(3) . . ?
C3 C2 Ca1 74.53(19) . . ?
C9 C2 Ca1 130.4(2) . . ?
C1 C2 Ca1 88.8(2) . . ?
C2 C3 C8 124.3(3) . . ?
C2 C3 C4 121.7(4) . . ?
C8 C3 C4 113.6(3) . . ?
C2 C3 Ca1 74.78(19) . . ?
C8 C3 Ca1 111.8(2) . . ?
C4 C3 Ca1 78.80(19) . . ?
C5 C4 C3 121.7(4) . . ?
C5 C4 Ca1 119.8(2) . . ?
C3 C4 Ca1 70.63(18) . . ?
C5 C4 H4 119.2 . . ?
C3 C4 H4 119.2 . . ?
Ca1 C4 H4 80.3 . . ?
C6 C5 C4 122.4(4) . . ?
C6 C5 H5 118.8 . . ?
C4 C5 H5 118.8 . . ?
C5 C6 C7 117.8(4) . . ?
C5 C6 H6 121.1 . . ?
C7 C6 H6 121.1 . . ?
C8 C7 C6 121.3(4) . . ?
C8 C7 H7 119.4 . . ?
C6 C7 H7 119.4 . . ?
C7 C8 C3 123.1(4) . . ?
C7 C8 H8 118.4 . . ?
C3 C8 H8 118.4 . . ?
C14 C9 C10 116.7(3) . . ?
C14 C9 C2 122.7(3) . . ?
C10 C9 C2 120.5(3) . . ?
C11 C10 C9 121.6(4) . . ?
C11 C10 H10 119.2 . . ?
C9 C10 H10 119.2 . . ?
C12 C11 C10 120.2(4) . . ?
C12 C11 H11 119.9 . . ?
C10 C11 H11 119.9 . . ?
C13 C12 C11 119.3(4) . . ?
C13 C12 H12 120.4 . . ?
C11 C12 H12 120.4 . . ?
C12 C13 C14 120.7(4) . . ?
C12 C13 H13 119.7 . . ?
C14 C13 H13 119.7 . . ?
C13 C14 C9 121.4(4) . . ?
C13 C14 H14 119.3 . . ?
C9 C14 H14 119.3 . . ?
C22 C20 H20A 109.5 . . ?
C22 C20 H20B 109.5 . . ?
H20A C20 H20B 109.5 . . ?
C22 C20 H20C 109.5 . . ?
H20A C20 H20C 109.5 . . ?
H20B C20 H20C 109.5 . . ?
C22 C21 H21A 109.5 . . ?
C22 C21 H21B 109.5 . . ?
H21A C21 H21B 109.5 . . ?
C22 C21 H21C 109.5 . . ?
H21A C21 H21C 109.5 . . ?
H21B C21 H21C 109.5 . . ?
C23 C22 C21 111.3(3) . . ?
C23 C22 C20 112.0(3) . . ?
C21 C22 C20 111.1(3) . . ?
C23 C22 H22 107.4 . . ?
C21 C22 H22 107.4 . . ?
C20 C22 H22 107.4 . . ?
C24 C23 N1 108.1(3) . . ?
C24 C23 C22 130.5(3) . . ?
N1 C23 C22 121.4(3) . . ?
C23 C24 C25 106.4(3) . . ?
C23 C24 H24 126.8 . . ?
C25 C24 H24 126.8 . . ?
N2 C25 C24 110.5(3) . . ?
N2 C25 C26 121.4(3) . . ?
C24 C25 C26 128.0(3) . . ?
C25 C26 C28 111.7(3) . . ?
C25 C26 C27 110.8(3) . . ?
C28 C26 C27 109.0(3) . . ?
C25 C26 C29 108.5(3) . . ?
C28 C26 C29 108.6(3) . . ?
C27 C26 C29 108.1(3) . . ?
C26 C27 C32 110.1(3) . . ?
C26 C27 H27A 109.6 . . ?
C32 C27 H27A 109.6 . . ?
C26 C27 H27B 109.6 . . ?
C32 C27 H27B 109.6 . . ?
H27A C27 H27B 108.2 . . ?
C26 C28 C34 110.0(3) . . ?
C26 C28 H28A 109.7 . . ?
C34 C28 H28A 109.7 . . ?
C26 C28 H28B 109.7 . . ?
C34 C28 H28B 109.7 . . ?
H28A C28 H28B 108.2 . . ?
C30 C29 C26 110.8(3) . . ?
C30 C29 H29A 109.5 . . ?
C26 C29 H29A 109.5 . . ?
C30 C29 H29B 109.5 . . ?
C26 C29 H29B 109.5 . . ?
H29A C29 H29B 108.1 . . ?
C29 C30 C35 109.5(4) . . ?
C29 C30 C31 109.3(4) . . ?
C35 C30 C31 109.1(4) . . ?
C29 C30 H30 109.6 . . ?
C35 C30 H30 109.6 . . ?
C31 C30 H30 109.6 . . ?
C32 C31 C30 109.8(4) . . ?
C32 C31 H31A 109.7 . . ?
C30 C31 H31A 109.7 . . ?
C32 C31 H31B 109.7 . . ?
C30 C31 H31B 109.7 . . ?
H31A C31 H31B 108.2 . . ?
C33 C32 C31 110.1(4) . . ?
C33 C32 C27 109.6(4) . . ?
C31 C32 C27 108.6(4) . . ?
C33 C32 H32 109.5 . . ?
C31 C32 H32 109.5 . . ?
C27 C32 H32 109.5 . . ?
C32 C33 C34 109.8(4) . . ?
C32 C33 H33A 109.7 . . ?
C34 C33 H33A 109.7 . . ?
C32 C33 H33B 109.7 . . ?
C34 C33 H33B 109.7 . . ?
H33A C33 H33B 108.2 . . ?
C35 C34 C33 110.6(4) . . ?
C35 C34 C28 109.5(3) . . ?
C33 C34 C28 108.4(3) . . ?
C35 C34 H34 109.5 . . ?
C33 C34 H34 109.5 . . ?
C28 C34 H34 109.5 . . ?
C34 C35 C30 109.5(4) . . ?
C34 C35 H35A 109.8 . . ?
C30 C35 H35A 109.8 . . ?
C34 C35 H35B 109.8 . . ?
C30 C35 H35B 109.8 . . ?
H35A C35 H35B 108.2 . . ?
C42 C40 H40A 109.5 . . ?
C42 C40 H40B 109.5 . . ?
H40A C40 H40B 109.5 . . ?
C42 C40 H40C 109.5 . . ?
H40A C40 H40C 109.5 . . ?
H40B C40 H40C 109.5 . . ?
C42 C41 H41A 109.5 . . ?
C42 C41 H41B 109.5 . . ?
H41A C41 H41B 109.5 . . ?
C42 C41 H41C 109.5 . . ?
H41A C41 H41C 109.5 . . ?
H41B C41 H41C 109.5 . . ?
C43 C42 C40 110.8(3) . . ?
C43 C42 C41 111.6(3) . . ?
C40 C42 C41 110.0(3) . . ?
C43 C42 H42 108.1 . . ?
C40 C42 H42 108.1 . . ?
C41 C42 H42 108.1 . . ?
N3 C43 C44 107.4(3) . . ?
N3 C43 C42 122.6(3) . . ?
C44 C43 C42 130.0(3) . . ?
C43 C44 C45 106.5(3) . . ?
C43 C44 H44 126.8 . . ?
C45 C44 H44 126.8 . . ?
N4 C45 C44 109.9(3) . . ?
N4 C45 C46 122.1(3) . . ?
C44 C45 C46 127.9(3) . . ?
C45 C46 C49 110.5(3) . . ?
C45 C46 C47 109.3(3) . . ?
C49 C46 C47 107.9(3) . . ?
C45 C46 C48 112.7(3) . . ?
C49 C46 C48 108.4(3) . . ?
C47 C46 C48 108.1(3) . . ?
C52 C47 C46 111.1(3) . . ?
C52 C47 H47A 109.4 . . ?
C46 C47 H47A 109.4 . . ?
C52 C47 H47B 109.4 . . ?
C46 C47 H47B 109.4 . . ?
H47A C47 H47B 108.0 . . ?
C54 C48 C46 110.3(3) . . ?
C54 C48 H48A 109.6 . . ?
C46 C48 H48A 109.6 . . ?
C54 C48 H48B 109.6 . . ?
C46 C48 H48B 109.6 . . ?
H48A C48 H48B 108.1 . . ?
C50 C49 C46 110.9(3) . . ?
C50 C49 H49A 109.5 . . ?
C46 C49 H49A 109.5 . . ?
C50 C49 H49B 109.5 . . ?
C46 C49 H49B 109.5 . . ?
H49A C49 H49B 108.0 . . ?
C51 C50 C55 110.0(3) . . ?
C51 C50 C49 109.7(3) . . ?
C55 C50 C49 108.4(3) . . ?
C51 C50 H50 109.6 . . ?
C55 C50 H50 109.6 . . ?
C49 C50 H50 109.6 . . ?
C50 C51 C52 109.3(3) . . ?
C50 C51 H51A 109.8 . . ?
C52 C51 H51A 109.8 . . ?
C50 C51 H51B 109.8 . . ?
C52 C51 H51B 109.8 . . ?
H51A C51 H51B 108.3 . . ?
C53 C52 C51 109.8(3) . . ?
C53 C52 C47 110.0(3) . . ?
C51 C52 C47 109.1(3) . . ?
C53 C52 H52 109.3 . . ?
C51 C52 H52 109.3 . . ?
C47 C52 H52 109.3 . . ?
C52 C53 C54 109.1(3) . . ?
C52 C53 H53A 109.9 . . ?
C54 C53 H53A 109.9 . . ?
C52 C53 H53B 109.9 . . ?
C54 C53 H53B 109.9 . . ?
H53A C53 H53B 108.3 . . ?
C55 C54 C53 110.0(3) . . ?
C55 C54 C48 109.2(3) . . ?
C53 C54 C48 109.6(3) . . ?
C55 C54 H54 109.3 . . ?
C53 C54 H54 109.3 . . ?
C48 C54 H54 109.3 . . ?
C54 C55 C50 109.7(3) . . ?
C54 C55 H55A 109.7 . . ?
C50 C55 H55A 109.7 . . ?
C54 C55 H55B 109.7 . . ?
C50 C55 H55B 109.7 . . ?
H55A C55 H55B 108.2 . . ?
C62 C60 H60A 109.5 . . ?
C62 C60 H60B 109.5 . . ?
H60A C60 H60B 109.5 . . ?
C62 C60 H60C 109.5 . . ?
H60A C60 H60C 109.5 . . ?
H60B C60 H60C 109.5 . . ?
C62 C61 H61A 109.5 . . ?
C62 C61 H61B 109.5 . . ?
H61A C61 H61B 109.5 . . ?
C62 C61 H61C 109.5 . . ?
H61A C61 H61C 109.5 . . ?
H61B C61 H61C 109.5 . . ?
C63 C62 C60 111.1(3) . . ?
C63 C62 C61 110.4(3) . . ?
C60 C62 C61 110.7(3) . . ?
C63 C62 H62 108.2 . . ?
C60 C62 H62 108.2 . . ?
C61 C62 H62 108.2 . . ?
N5 C63 C64 107.1(3) . . ?
N5 C63 C62 123.8(3) . . ?
C64 C63 C62 129.0(3) . . ?
C63 C64 C65 106.4(3) . . ?
C63 C64 H64 126.8 . . ?
C65 C64 H64 126.8 . . ?
N6 C65 C64 110.3(3) . . ?
N6 C65 C66 121.3(3) . . ?
C64 C65 C66 128.3(3) . . ?
C65 C66 C69 112.9(3) . . ?
C65 C66 C67 110.4(3) . . ?
C69 C66 C67 108.4(3) . . ?
C65 C66 C68 109.1(3) . . ?
C69 C66 C68 108.1(3) . . ?
C67 C66 C68 107.7(3) . . ?
C72 C67 C66 111.0(3) . . ?
C72 C67 H67A 109.4 . . ?
C66 C67 H67A 109.4 . . ?
C72 C67 H67B 109.4 . . ?
C66 C67 H67B 109.4 . . ?
H67A C67 H67B 108.0 . . ?
C74 C68 C66 111.2(3) . . ?
C74 C68 H68A 109.4 . . ?
C66 C68 H68A 109.4 . . ?
C74 C68 H68B 109.4 . . ?
C66 C68 H68B 109.4 . . ?
H68A C68 H68B 108.0 . . ?
C66 C69 C70 111.0(3) . . ?
C66 C69 H69A 109.4 . . ?
C70 C69 H69A 109.4 . . ?
C66 C69 H69B 109.4 . . ?
C70 C69 H69B 109.4 . . ?
H69A C69 H69B 108.0 . . ?
C71 C70 C75 109.5(3) . . ?
C71 C70 C69 109.2(3) . . ?
C75 C70 C69 108.5(3) . . ?
C71 C70 H70 109.9 . . ?
C75 C70 H70 109.9 . . ?
C69 C70 H70 109.9 . . ?
C72 C71 C70 110.0(3) . . ?
C72 C71 H71A 109.7 . . ?
C70 C71 H71A 109.7 . . ?
C72 C71 H71B 109.7 . . ?
C70 C71 H71B 109.7 . . ?
H71A C71 H71B 108.2 . . ?
C71 C72 C73 110.4(3) . . ?
C71 C72 C67 108.5(3) . . ?
C73 C72 C67 108.6(3) . . ?
C71 C72 H72 109.8 . . ?
C73 C72 H72 109.8 . . ?
C67 C72 H72 109.8 . . ?
C74 C73 C72 110.4(3) . . ?
C74 C73 H73A 109.6 . . ?
C72 C73 H73A 109.6 . . ?
C74 C73 H73B 109.6 . . ?
C72 C73 H73B 109.6 . . ?
H73A C73 H73B 108.1 . . ?
C73 C74 C68 108.9(3) . . ?
C73 C74 C75 109.0(3) . . ?
C68 C74 C75 109.3(3) . . ?
C73 C74 H74 109.9 . . ?
C68 C74 H74 109.9 . . ?
C75 C74 H74 109.9 . . ?
C74 C75 C70 110.5(3) . . ?
C74 C75 H75A 109.5 . . ?
C70 C75 H75A 109.5 . . ?
C74 C75 H75B 109.5 . . ?
C70 C75 H75B 109.5 . . ?
H75A C75 H75B 108.1 . . ?
N3 B1 N5 109.9(3) . . ?
N3 B1 N1 110.0(3) . . ?
N5 B1 N1 107.9(3) . . ?
N3 B1 Ca1 77.07(19) . . ?
N5 B1 Ca1 75.89(18) . . ?
N1 B1 Ca1 58.44(16) . . ?
N3 B1 H1B1 109.4(14) . . ?
N5 B1 H1B1 109.9(13) . . ?
N1 B1 H1B1 109.8(14) . . ?
Ca1 B1 H1B1 168.2(14) . . ?
C23 N1 N2 108.9(3) . . ?
C23 N1 B1 123.9(3) . . ?
N2 N1 B1 117.9(2) . . ?
C23 N1 Ca1 135.1(2) . . ?
N2 N1 Ca1 68.50(16) . . ?
B1 N1 Ca1 91.55(19) . . ?
C25 N2 N1 106.2(3) . . ?
C25 N2 Ca1 133.4(2) . . ?
N1 N2 Ca1 80.55(17) . . ?
C43 N3 N4 109.7(3) . . ?
C43 N3 B1 130.0(3) . . ?
N4 N3 B1 118.7(3) . . ?
C45 N4 N3 106.6(3) . . ?
C45 N4 Ca1 142.6(2) . . ?
N3 N4 Ca1 110.84(19) . . ?
C63 N5 N6 110.2(3) . . ?
C63 N5 B1 130.1(3) . . ?
N6 N5 B1 119.5(3) . . ?
C63 N5 Ca1 147.2(2) . . ?
N6 N5 Ca1 46.44(14) . . ?
B1 N5 Ca1 75.81(18) . . ?
C65 N6 N5 106.0(3) . . ?
C65 N6 Ca1 136.5(2) . . ?
N5 N6 Ca1 109.11(18) . . ?
N4 Ca1 N6 72.29(9) . . ?
N4 Ca1 N2 102.47(9) . . ?
N6 Ca1 N2 72.53(9) . . ?
N4 Ca1 C3 125.92(10) . . ?
N6 Ca1 C3 150.40(10) . . ?
N2 Ca1 C3 118.36(11) . . ?
N4 Ca1 C2 104.46(10) . . ?
N6 Ca1 C2 176.28(10) . . ?
N2 Ca1 C2 110.26(11) . . ?
C3 Ca1 C2 30.69(10) . . ?
N4 Ca1 N1 73.68(9) . . ?
N6 Ca1 N1 74.30(9) . . ?
N2 Ca1 N1 30.94(8) . . ?
C3 Ca1 N1 130.10(11) . . ?
C2 Ca1 N1 106.74(10) . . ?
N4 Ca1 C4 156.50(10) . . ?
N6 Ca1 C4 128.42(10) . . ?
N2 Ca1 C4 95.44(11) . . ?
C3 Ca1 C4 30.58(10) . . ?
C2 Ca1 C4 54.38(10) . . ?
N1 Ca1 C4 119.31(11) . . ?
N4 Ca1 B1 51.69(10) . . ?
N6 Ca1 B1 51.91(9) . . ?
N2 Ca1 B1 51.97(9) . . ?
C3 Ca1 B1 157.13(11) . . ?
C2 Ca1 B1 127.62(11) . . ?
N1 Ca1 B1 30.01(9) . . ?
C4 Ca1 B1 147.25(12) . . ?
N4 Ca1 N5 64.32(8) . . ?
N6 Ca1 N5 24.45(8) . . ?
N2 Ca1 N5 55.86(8) . . ?
C3 Ca1 N5 169.68(9) . . ?
C2 Ca1 N5 155.67(10) . . ?
N1 Ca1 N5 50.38(8) . . ?
C4 Ca1 N5 139.18(9) . . ?
B1 Ca1 N5 28.30(8) . . ?

loop_
_geom_bond_atom_site_label_1
_geom_bond_atom_site_label_2
_geom_bond_distance
_geom_bond_site_symmetry_2
_geom_bond_publ_flag
C1 C2 1.530(5) . ?
C1 H1A 0.9800 . ?
C1 H1B 0.9800 . ?
C1 H1C 0.9800 . ?
C2 C3 1.415(5) . ?
C2 C9 1.491(5) . ?
C2 Ca1 2.675(3) . ?
C3 C8 1.419(5) . ?
C3 C4 1.441(5) . ?
C3 Ca1 2.672(3) . ?
C4 C5 1.390(5) . ?
C4 Ca1 2.779(3) . ?
C4 H4 0.9500 . ?
C5 C6 1.363(6) . ?
C5 H5 0.9500 . ?
C6 C7 1.394(6) . ?
C6 H6 0.9500 . ?
C7 C8 1.378(5) . ?
C7 H7 0.9500 . ?
C8 H8 0.9500 . ?
C9 C14 1.395(5) . ?
C9 C10 1.401(5) . ?
C10 C11 1.385(5) . ?
C10 H10 0.9500 . ?
C11 C12 1.378(5) . ?
C11 H11 0.9500 . ?
C12 C13 1.373(5) . ?
C12 H12 0.9500 . ?
C13 C14 1.384(5) . ?
C13 H13 0.9500 . ?
C14 H14 0.9500 . ?
C20 C22 1.526(5) . ?
C20 H20A 0.9800 . ?
C20 H20B 0.9800 . ?
C20 H20C 0.9800 . ?
C21 C22 1.523(5) . ?
C21 H21A 0.9800 . ?
C21 H21B 0.9800 . ?
C21 H21C 0.9800 . ?
C22 C23 1.498(4) . ?
C22 H22 1.0000 . ?
C23 C24 1.366(5) . ?
C23 N1 1.376(4) . ?
C24 C25 1.407(5) . ?
C24 H24 0.9500 . ?
C25 N2 1.337(4) . ?
C25 C26 1.512(5) . ?
C26 C28 1.530(5) . ?
C26 C27 1.534(5) . ?
C26 C29 1.538(5) . ?
C27 C32 1.536(5) . ?
C27 H27A 0.9900 . ?
C27 H27B 0.9900 . ?
C28 C34 1.543(5) . ?
C28 H28A 0.9900 . ?
C28 H28B 0.9900 . ?
C29 C30 1.516(5) . ?
C29 H29A 0.9900 . ?
C29 H29B 0.9900 . ?
C30 C35 1.526(6) . ?
C30 C31 1.529(6) . ?
C30 H30 1.0000 . ?
C31 C32 1.525(6) . ?
C31 H31A 0.9900 . ?
C31 H31B 0.9900 . ?
C32 C33 1.512(6) . ?
C32 H32 1.0000 . ?
C33 C34 1.523(5) . ?
C33 H33A 0.9900 . ?
C33 H33B 0.9900 . ?
C34 C35 1.518(6) . ?
C34 H34 1.0000 . ?
C35 H35A 0.9900 . ?
C35 H35B 0.9900 . ?
C40 C42 1.523(5) . ?
C40 H40A 0.9800 . ?
C40 H40B 0.9800 . ?
C40 H40C 0.9800 . ?
C41 C42 1.529(5) . ?
C41 H41A 0.9800 . ?
C41 H41B 0.9800 . ?
C41 H41C 0.9800 . ?
C42 C43 1.511(4) . ?
C42 H42 1.0000 . ?
C43 N3 1.362(4) . ?
C43 C44 1.377(4) . ?
C44 C45 1.404(4) . ?
C44 H44 0.9500 . ?
C45 N4 1.335(4) . ?
C45 C46 1.505(5) . ?
C46 C49 1.537(4) . ?
C46 C47 1.537(4) . ?
C46 C48 1.540(4) . ?
C47 C52 1.528(5) . ?
C47 H47A 0.9900 . ?
C47 H47B 0.9900 . ?
C48 C54 1.539(5) . ?
C48 H48A 0.9900 . ?
C48 H48B 0.9900 . ?
C49 C50 1.532(5) . ?
C49 H49A 0.9900 . ?
C49 H49B 0.9900 . ?
C50 C51 1.524(5) . ?
C50 C55 1.531(5) . ?
C50 H50 1.0000 . ?
C51 C52 1.524(5) . ?
C51 H51A 0.9900 . ?
C51 H51B 0.9900 . ?
C52 C53 1.523(5) . ?
C52 H52 1.0000 . ?
C53 C54 1.528(5) . ?
C53 H53A 0.9900 . ?
C53 H53B 0.9900 . ?
C54 C55 1.520(5) . ?
C54 H54 1.0000 . ?
C55 H55A 0.9900 . ?
C55 H55B 0.9900 . ?
C60 C62 1.526(5) . ?
C60 H60A 0.9800 . ?
C60 H60B 0.9800 . ?
C60 H60C 0.9800 . ?
C61 C62 1.531(5) . ?
C61 H61A 0.9800 . ?
C61 H61B 0.9800 . ?
C61 H61C 0.9800 . ?
C62 C63 1.496(5) . ?
C62 H62 1.0000 . ?
C63 N5 1.356(4) . ?
C63 C64 1.373(5) . ?
C64 C65 1.396(5) . ?
C64 H64 0.9500 . ?
C65 N6 1.330(4) . ?
C65 C66 1.504(5) . ?
C66 C69 1.527(5) . ?
C66 C67 1.536(4) . ?
C66 C68 1.539(5) . ?
C67 C72 1.535(5) . ?
C67 H67A 0.9900 . ?
C67 H67B 0.9900 . ?
C68 C74 1.521(5) . ?
C68 H68A 0.9900 . ?
C68 H68B 0.9900 . ?
C69 C70 1.533(5) . ?
C69 H69A 0.9900 . ?
C69 H69B 0.9900 . ?
C70 C71 1.522(5) . ?
C70 C75 1.525(5) . ?
C70 H70 1.0000 . ?
C71 C72 1.517(5) . ?
C71 H71A 0.9900 . ?
C71 H71B 0.9900 . ?
C72 C73 1.520(5) . ?
C72 H72 1.0000 . ?
C73 C74 1.518(5) . ?
C73 H73A 0.9900 . ?
C73 H73B 0.9900 . ?
C74 C75 1.519(5) . ?
C74 H74 1.0000 . ?
C75 H75A 0.9900 . ?
C75 H75B 0.9900 . ?
B1 N3 1.540(5) . ?
B1 N5 1.544(4) . ?
B1 N1 1.580(5) . ?
B1 Ca1 3.157(4) . ?
B1 H1B1 1.10(3) . ?
N1 N2 1.403(3) . ?
N1 Ca1 2.691(3) . ?
N2 Ca1 2.538(3) . ?
N3 N4 1.387(3) . ?
N4 Ca1 2.419(3) . ?
N5 N6 1.383(3) . ?
N5 Ca1 3.158(3) . ?
N6 Ca1 2.422(3) . ?
